data_4519152
loop_
_publ_author_name
'Cao, Hou-ji'
'Chen, Meng'
'Sun, Fangxiang'
'Zhao, Yue'
'Lu, Changsheng'
'Zhang, Xiaolei'
'Shi, Zhuangzhi'
'Yan, Hong'

_publ_section_title
;
 Variable Metal Chelation Modes and Activation Sequence in Pd-Catalyzed
 B--H Poly-arylation of Carboranes
;
_journal_issue 22
_journal_name_full 'ACS Catalysis'
_journal_page_first 14047
_journal_page_last 14057
_journal_paper_doi 10.1021/acscatal.1c04473
_journal_volume 11
_journal_year 2021
_chemical_formula_moiety 'C43 H60 B10 O'
_chemical_formula_sum 'C43 H60 B10 O'
_chemical_formula_weight 701.01
_space_group_crystal_system monoclinic
_space_group_IT_number 15
_space_group_name_Hall '-C 2yc'
_space_group_name_H-M_alt 'C 1 2/c 1'
_atom_sites_solution_hydrogens geom
_atom_sites_solution_primary dual
_audit_creation_date 2020-11-21
_audit_creation_method
;
Olex2 1.2-beta
(compiled 2018.05.29 svn.r3508 for OlexSys, GUI svn.r5506)
;
_cell_angle_alpha 90
_cell_angle_beta 116.221(4)
_cell_angle_gamma 90
_cell_formula_units_Z 8
_cell_length_a 30.248(6)
_cell_length_b 12.321(2)
_cell_length_c 25.333(5)
_cell_measurement_reflns_used 3563
_cell_measurement_temperature 296(2)
_cell_measurement_theta_max 26.404
_cell_measurement_theta_min 2.612
_cell_volume 8470(3)
_computing_cell_refinement 'SAINT v8.34A (Bruker, 2013)'
_computing_data_reduction 'SAINT v8.34A (Bruker, 2013)'
_computing_molecular_graphics 'Olex2 (Dolomanov et al., 2009)'
_computing_publication_material 'Olex2 (Dolomanov et al., 2009)'
_computing_structure_refinement 'ShelXL (Sheldrick, 2015)'
_computing_structure_solution 'ShelXT (Sheldrick, 2015)'
_diffrn_ambient_temperature 296.15
_diffrn_detector 'Bruker APEX2 area detector'
_diffrn_detector_area_resol_mean 7.9
_diffrn_detector_type 'CCD area detector'
_diffrn_measured_fraction_theta_full 0.998
_diffrn_measured_fraction_theta_max 0.998
_diffrn_measurement_device 'three-circle diffractometer'
_diffrn_measurement_device_type 'Bruker APEX-II CCD'
_diffrn_measurement_method '\w and \f scans'
_diffrn_radiation_monochromator 'mirror optics'
_diffrn_radiation_probe x-ray
_diffrn_radiation_type MoK\a
_diffrn_radiation_wavelength 0.71073
_diffrn_reflns_av_R_equivalents 0.1404
_diffrn_reflns_av_unetI/netI 0.1650
_diffrn_reflns_Laue_measured_fraction_full 0.998
_diffrn_reflns_Laue_measured_fraction_max 0.998
_diffrn_reflns_limit_h_max 35
_diffrn_reflns_limit_h_min -26
_diffrn_reflns_limit_k_max 14
_diffrn_reflns_limit_k_min -13
_diffrn_reflns_limit_l_max 29
_diffrn_reflns_limit_l_min -30
_diffrn_reflns_number 23535
_diffrn_reflns_point_group_measured_fraction_full 0.998
_diffrn_reflns_point_group_measured_fraction_max 0.998
_diffrn_reflns_theta_full 25.000
_diffrn_reflns_theta_max 25.000
_diffrn_reflns_theta_min 2.166
_diffrn_source 'microfocus sealed X-ray tube'
_diffrn_source_type 'Incoatec I\ms'
_exptl_absorpt_coefficient_mu 0.060
_exptl_absorpt_correction_T_max 0.7456
_exptl_absorpt_correction_T_min 0.5549
_exptl_absorpt_correction_type multi-scan
_exptl_absorpt_process_details
'SADABS-2014/5 (Bruker,2014/5) was used for absorption correction. wR2(int) was 0.1396 before and 0.0718 after correction. The Ratio of minimum to maximum transmission is 0.7442. The \l/2 correction factor is 0.00150.'
_exptl_crystal_colour colourless
_exptl_crystal_colour_primary colourless
_exptl_crystal_density_diffrn 1.099
_exptl_crystal_description block
_exptl_crystal_F_000 3008
_exptl_crystal_size_max 0.2
_exptl_crystal_size_mid 0.19
_exptl_crystal_size_min 0.18
_refine_diff_density_max 0.499
_refine_diff_density_min -0.302
_refine_diff_density_rms 0.058
_refine_ls_extinction_method none
_refine_ls_goodness_of_fit_ref 1.023
_refine_ls_hydrogen_treatment constr
_refine_ls_matrix_type full
_refine_ls_number_parameters 499
_refine_ls_number_reflns 7455
_refine_ls_number_restraints 18
_refine_ls_restrained_S_all 1.046
_refine_ls_R_factor_all 0.1938
_refine_ls_R_factor_gt 0.0888
_refine_ls_shift/su_max 0.000
_refine_ls_shift/su_mean 0.000
_refine_ls_structure_factor_coef Fsqd
_refine_ls_weighting_details 'w=1/[\s^2^(Fo^2^)+(0.0827P)^2^+8.5526P] where P=(Fo^2^+2Fc^2^)/3'
_refine_ls_weighting_scheme calc
_refine_ls_wR_factor_gt 0.1818
_refine_ls_wR_factor_ref 0.2224
_reflns_Friedel_coverage 0.000
_reflns_number_gt 3610
_reflns_number_total 7455
_reflns_threshold_expression 'I > 2\s(I)'
_cod_data_source_file cs1c04473_si_002.cif
_cod_data_source_block 13a
_cod_database_code 4519152
_shelx_shelxl_version_number 2016/6
_shelx_space_group_comment
;
The symmetry employed for this shelxl refinement is uniquely defined
by the following loop, which should always be used as a source of
symmetry information in preference to the above space-group names.
They are only intended as comments.
;
_shelx_estimated_absorpt_t_max 0.989
_shelx_estimated_absorpt_t_min 0.988
_olex2_refinement_description
;
1. Fixed Uiso
 At 1.2 times of:
  All B(H) groups, All C(H) groups
 At 1.5 times of:
  All C(H,H,H) groups
2. Uiso/Uaniso restraints and constraints
Uanis(C31) \\sim Ueq, Uanis(C32) \\sim Ueq, Uanis(C33) \\sim Ueq: with sigma of
0.01 and sigma for terminal atoms of 0.005
3.a Aromatic/amide H refined with riding coordinates:
 C3(H3), C5(H5), C6(H6), C8(H8), C9(H9), C15(H15), C16(H16), C18(H18),
 C19(H19), C25(H25), C26(H26), C28(H28), C29(H29), C35(H35), C36(H36), C38(H38),
  C39(H39)
3.b Idealised Me refined as rotating group:
 C11(H11A,H11B,H11C), C12(H12A,H12B,H12C), C13(H13A,H13B,H13C), C21(H21A,H21B,
 H21C), C22(H22A,H22B,H22C), C23(H23A,H23B,H23C), C31(H31A,H31B,H31C), C32(H32A,
 H32B,H32C), C33(H33A,H33B,H33C), C41(H41A,H41B,H41C), C42(H42A,H42B,H42C),
 C43(H43A,H43B,H43C)
3.c Boron cage BH refined with riding coordinates:
 C2(H2), B7(H7), B8(H8A), B9(H9A), B10(H10), B11(H11), B12(H12)
;
_olex2_submission_special_instructions 'No special instructions were received'

loop_
_space_group_symop_operation_xyz
'x, y, z'
'-x, y, -z+1/2'
'x+1/2, y+1/2, z'
'-x+1/2, y+1/2, -z+1/2'
'-x, -y, -z'
'x, -y, z-1/2'
'-x+1/2, -y+1/2, -z'
'x+1/2, -y+1/2, z-1/2'

loop_
_atom_site_label
_atom_site_type_symbol
_atom_site_fract_x
_atom_site_fract_y
_atom_site_fract_z
_atom_site_U_iso_or_equiv
_atom_site_adp_type
_atom_site_occupancy
_atom_site_site_symmetry_order
_atom_site_calc_flag
_atom_site_refinement_flags_posn
_atom_site_refinement_flags_adp
_atom_site_refinement_flags_occupancy
_atom_site_disorder_assembly
_atom_site_disorder_group
O1 O 0.25014(10) 0.7022(2) 0.32961(13) 0.0335(8) Uani 1 1 d . . . . .
C1 C 0.25310(14) 0.5145(3) 0.35495(18) 0.0236(10) Uani 1 1 d . . . . .
C2 C 0.25202(13) 0.4778(3) 0.29304(17) 0.0218(10) Uani 1 1 d . . . . .
H2 H 0.251824 0.540430 0.261986 0.026 Uiso 1 1 calc R . . . .
C3 C 0.25636(14) 0.6359(3) 0.3665(2) 0.0253(10) Uani 1 1 d . . . . .
H3 H 0.263581 0.659721 0.404234 0.030 Uiso 1 1 calc R . . . .
C4 C 0.15144(14) 0.5366(3) 0.26085(18) 0.0239(10) Uani 1 1 d . . . . .
C5 C 0.10612(15) 0.5117(3) 0.2600(2) 0.0351(12) Uani 1 1 d . . . . .
H5 H 0.104737 0.459195 0.285608 0.042 Uiso 1 1 calc R . . . .
C6 C 0.06321(16) 0.5634(4) 0.2220(2) 0.0377(12) Uani 1 1 d . . . . .
H6 H 0.033664 0.544610 0.222607 0.045 Uiso 1 1 calc R . . . .
C7 C 0.06305(15) 0.6428(3) 0.18278(19) 0.0298(11) Uani 1 1 d . . . . .
C8 C 0.10858(14) 0.6699(3) 0.18536(19) 0.0311(11) Uani 1 1 d . . . . .
H8 H 0.110271 0.724627 0.161033 0.037 Uiso 1 1 calc R . . . .
C9 C 0.15106(15) 0.6181(3) 0.22279(18) 0.0271(10) Uani 1 1 d . . . . .
H9 H 0.180649 0.638308 0.222688 0.032 Uiso 1 1 calc R . . . .
C10 C 0.01597(15) 0.7002(4) 0.1390(2) 0.0354(12) Uani 1 1 d . . . . .
C11 C -0.03039(16) 0.6470(4) 0.1354(2) 0.0557(15) Uani 1 1 d . . . . .
H11A H -0.031915 0.573314 0.122421 0.084 Uiso 1 1 calc GR . . . .
H11B H -0.058691 0.686055 0.107947 0.084 Uiso 1 1 calc GR . . . .
H11C H -0.029966 0.648007 0.173503 0.084 Uiso 1 1 calc GR . . . .
C12 C 0.01374(18) 0.6990(5) 0.0779(2) 0.0646(17) Uani 1 1 d . . . . .
H12A H 0.042365 0.734593 0.078944 0.097 Uiso 1 1 calc GR . . . .
H12B H -0.015355 0.736454 0.050946 0.097 Uiso 1 1 calc GR . . . .
H12C H 0.012791 0.625352 0.065085 0.097 Uiso 1 1 calc GR . . . .
C13 C 0.01754(18) 0.8183(4) 0.1585(2) 0.0611(17) Uani 1 1 d . . . . .
H13A H 0.017999 0.820306 0.196661 0.092 Uiso 1 1 calc GR . . . .
H13B H -0.011073 0.855990 0.130741 0.092 Uiso 1 1 calc GR . . . .
H13C H 0.046676 0.852775 0.160443 0.092 Uiso 1 1 calc GR . . . .
C14 C 0.19000(15) 0.4651(3) 0.41201(17) 0.0247(10) Uani 1 1 d . . . . .
C15 C 0.17523(18) 0.3862(4) 0.4389(2) 0.0440(13) Uani 1 1 d . . . . .
H15 H 0.177381 0.313790 0.429861 0.053 Uiso 1 1 calc R . . . .
C16 C 0.15728(19) 0.4110(3) 0.4788(2) 0.0467(14) Uani 1 1 d . . . . .
H16 H 0.147171 0.355032 0.495568 0.056 Uiso 1 1 calc R . . . .
C17 C 0.15388(14) 0.5178(3) 0.49464(19) 0.0260(10) Uani 1 1 d . . . . .
C18 C 0.16642(16) 0.5963(4) 0.4646(2) 0.0387(12) Uani 1 1 d . . . . .
H18 H 0.162894 0.669121 0.471685 0.046 Uiso 1 1 calc R . . . .
C19 C 0.18413(17) 0.5694(4) 0.4243(2) 0.0397(12) Uani 1 1 d . . . . .
H19 H 0.192196 0.624732 0.405125 0.048 Uiso 1 1 calc R . . . .
C20 C 0.13981(15) 0.5417(3) 0.5439(2) 0.0318(11) Uani 1 1 d . . . . .
C21 C 0.18243(19) 0.5043(4) 0.6018(2) 0.0508(14) Uani 1 1 d . . . . .
H21A H 0.185812 0.426905 0.601214 0.076 Uiso 1 1 calc GR . . . .
H21B H 0.175677 0.524301 0.634177 0.076 Uiso 1 1 calc GR . . . .
H21C H 0.212456 0.538298 0.606347 0.076 Uiso 1 1 calc GR . . . .
C22 C 0.09306(17) 0.4809(4) 0.5349(2) 0.0489(14) Uani 1 1 d . . . . .
H22A H 0.066330 0.503390 0.498515 0.073 Uiso 1 1 calc GR . . . .
H22B H 0.085165 0.496808 0.566867 0.073 Uiso 1 1 calc GR . . . .
H22C H 0.098268 0.404284 0.533686 0.073 Uiso 1 1 calc GR . . . .
C23 C 0.13157(17) 0.6640(3) 0.5487(2) 0.0413(13) Uani 1 1 d . . . . .
H23A H 0.162241 0.701901 0.560685 0.062 Uiso 1 1 calc GR . . . .
H23B H 0.119209 0.675462 0.577218 0.062 Uiso 1 1 calc GR . . . .
H23C H 0.108142 0.690862 0.511106 0.062 Uiso 1 1 calc GR . . . .
C24 C 0.31325(14) 0.4623(3) 0.47794(18) 0.0244(10) Uani 1 1 d . . . . .
C25 C 0.34362(15) 0.5488(3) 0.49968(19) 0.0320(11) Uani 1 1 d . . . . .
H25 H 0.352313 0.588839 0.474586 0.038 Uiso 1 1 calc R . . . .
C26 C 0.36207(15) 0.5792(3) 0.5581(2) 0.0316(11) Uani 1 1 d . . . . .
H26 H 0.382534 0.639639 0.570877 0.038 Uiso 1 1 calc R . . . .
C27 C 0.35135(14) 0.5237(3) 0.59798(18) 0.0251(10) Uani 1 1 d . . . . .
C28 C 0.32083(17) 0.4342(3) 0.5761(2) 0.0421(13) Uani 1 1 d . . . . .
H28 H 0.312747 0.393031 0.601364 0.051 Uiso 1 1 calc R . . . .
C29 C 0.30222(18) 0.4050(4) 0.5177(2) 0.0430(13) Uani 1 1 d . . . . .
H29 H 0.281602 0.344869 0.504570 0.052 Uiso 1 1 calc R . . . .
C30 C 0.37112(15) 0.5548(3) 0.66281(19) 0.0284(11) Uani 1 1 d . . . . .
C31 C 0.3768(2) 0.6760(4) 0.6715(2) 0.0725(18) Uani 1 1 d . U . . .
H31A H 0.399725 0.702110 0.657600 0.109 Uiso 1 1 calc GR . . . .
H31B H 0.388976 0.692596 0.712556 0.109 Uiso 1 1 calc GR . . . .
H31C H 0.345463 0.710422 0.649827 0.109 Uiso 1 1 calc GR . . . .
C32 C 0.4206(2) 0.5000(5) 0.6960(3) 0.094(2) Uani 1 1 d . U . . .
H32A H 0.417076 0.423402 0.688385 0.141 Uiso 1 1 calc GR . . . .
H32B H 0.432311 0.512577 0.737435 0.141 Uiso 1 1 calc GR . . . .
H32C H 0.443682 0.529283 0.683308 0.141 Uiso 1 1 calc GR . . . .
C33 C 0.3398(3) 0.5152(6) 0.6908(3) 0.098(2) Uani 1 1 d . U . . .
H33A H 0.306906 0.542695 0.669378 0.148 Uiso 1 1 calc GR . . . .
H33B H 0.353259 0.540173 0.730747 0.148 Uiso 1 1 calc GR . . . .
H33C H 0.339090 0.437322 0.690154 0.148 Uiso 1 1 calc GR . . . .
C34 C 0.35384(14) 0.5322(3) 0.36563(18) 0.0244(10) Uani 1 1 d . . . . .
C35 C 0.35221(15) 0.6191(3) 0.33018(19) 0.0288(11) Uani 1 1 d . . . . .
H35 H 0.321943 0.641270 0.300756 0.035 Uiso 1 1 calc R . . . .
C36 C 0.39438(15) 0.6739(3) 0.33736(19) 0.0323(11) Uani 1 1 d . . . . .
H36 H 0.391570 0.732314 0.312845 0.039 Uiso 1 1 calc R . . . .
C37 C 0.44076(15) 0.6446(3) 0.37991(19) 0.0291(11) Uani 1 1 d . . . . .
C38 C 0.44270(15) 0.5572(3) 0.4161(2) 0.0373(12) Uani 1 1 d . . . . .
H38 H 0.472921 0.535020 0.445593 0.045 Uiso 1 1 calc R . . . .
C39 C 0.40008(15) 0.5033(3) 0.4085(2) 0.0345(12) Uani 1 1 d . . . . .
H39 H 0.402619 0.445374 0.433254 0.041 Uiso 1 1 calc R . . . .
C40 C 0.48689(15) 0.7058(3) 0.3859(2) 0.0346(12) Uani 1 1 d . . . . .
C41 C 0.48332(18) 0.8253(4) 0.4019(2) 0.0518(14) Uani 1 1 d . . . . .
H41A H 0.454926 0.858438 0.371110 0.078 Uiso 1 1 calc GR . . . .
H41B H 0.512456 0.863542 0.406547 0.078 Uiso 1 1 calc GR . . . .
H41C H 0.480361 0.828115 0.438099 0.078 Uiso 1 1 calc GR . . . .
C42 C 0.53429(16) 0.6581(4) 0.4330(3) 0.0671(18) Uani 1 1 d . . . . .
H42A H 0.533706 0.662343 0.470554 0.101 Uiso 1 1 calc GR . . . .
H42B H 0.561966 0.698303 0.434400 0.101 Uiso 1 1 calc GR . . . .
H42C H 0.537093 0.583588 0.423872 0.101 Uiso 1 1 calc GR . . . .
C43 C 0.48969(19) 0.7033(4) 0.3272(2) 0.0639(17) Uani 1 1 d . . . . .
H43A H 0.493467 0.629715 0.317484 0.096 Uiso 1 1 calc GR . . . .
H43B H 0.517398 0.745520 0.330246 0.096 Uiso 1 1 calc GR . . . .
H43C H 0.459963 0.733206 0.296996 0.096 Uiso 1 1 calc GR . . . .
B3 B 0.30789(16) 0.4608(4) 0.3560(2) 0.0239(11) Uani 1 1 d . . . . .
B4 B 0.28673(17) 0.4252(4) 0.4111(2) 0.0251(12) Uani 1 1 d . . . . .
B5 B 0.21858(17) 0.4278(4) 0.3752(2) 0.0236(11) Uani 1 1 d . . . . .
B6 B 0.19716(17) 0.4654(4) 0.2983(2) 0.0249(12) Uani 1 1 d . . . . .
B7 B 0.21908(17) 0.3632(4) 0.2653(2) 0.0257(12) Uani 1 1 d . . . . .
H7 H 0.198230 0.343979 0.218239 0.031 Uiso 1 1 calc R . . . .
B8 B 0.28448(17) 0.3613(4) 0.2994(2) 0.0246(12) Uani 1 1 d . . . . .
H8A H 0.304980 0.341327 0.274034 0.030 Uiso 1 1 calc R . . . .
B9 B 0.30498(18) 0.3237(4) 0.3740(2) 0.0265(12) Uani 1 1 d . . . . .
H9A H 0.339152 0.277225 0.397964 0.032 Uiso 1 1 calc R . . . .
B10 B 0.25177(17) 0.3017(4) 0.3857(2) 0.0274(12) Uani 1 1 d . . . . .
H10 H 0.251531 0.240802 0.417308 0.033 Uiso 1 1 calc R . . . .
B11 B 0.19823(17) 0.3270(4) 0.3183(2) 0.0242(12) Uani 1 1 d . . . . .
H11 H 0.163493 0.282937 0.306352 0.029 Uiso 1 1 calc R . . . .
B12 B 0.25120(17) 0.2625(4) 0.3184(2) 0.0264(12) Uani 1 1 d . . . . .
H12 H 0.250568 0.176510 0.306371 0.032 Uiso 1 1 calc R . . . .

loop_
_atom_site_aniso_label
_atom_site_aniso_U_11
_atom_site_aniso_U_22
_atom_site_aniso_U_33
_atom_site_aniso_U_23
_atom_site_aniso_U_13
_atom_site_aniso_U_12
O1 0.0432(18) 0.0202(17) 0.039(2) 0.0069(15) 0.0199(16) 0.0005(13)
C1 0.031(2) 0.020(2) 0.023(3) 0.0013(18) 0.016(2) -0.0006(18)
C2 0.025(2) 0.022(2) 0.019(2) 0.0009(18) 0.010(2) 0.0007(18)
C3 0.028(2) 0.024(2) 0.027(3) -0.003(2) 0.016(2) -0.0019(19)
C4 0.028(2) 0.024(2) 0.022(2) -0.0026(19) 0.013(2) -0.0017(18)
C5 0.032(3) 0.038(3) 0.036(3) 0.011(2) 0.016(2) 0.001(2)
C6 0.030(3) 0.044(3) 0.046(3) 0.006(3) 0.023(3) -0.001(2)
C7 0.027(2) 0.031(3) 0.030(3) -0.009(2) 0.012(2) 0.002(2)
C8 0.030(3) 0.032(3) 0.032(3) 0.008(2) 0.015(2) 0.001(2)
C9 0.025(2) 0.028(2) 0.031(3) 0.001(2) 0.015(2) -0.0024(19)
C10 0.026(2) 0.042(3) 0.032(3) -0.005(2) 0.008(2) 0.008(2)
C11 0.031(3) 0.072(4) 0.056(4) 0.007(3) 0.012(3) 0.009(3)
C12 0.043(3) 0.110(5) 0.034(3) 0.009(3) 0.011(3) 0.019(3)
C13 0.049(3) 0.047(3) 0.069(4) 0.001(3) 0.010(3) 0.019(3)
C14 0.042(3) 0.014(2) 0.013(2) 0.0030(18) 0.009(2) -0.0074(19)
C15 0.071(4) 0.025(3) 0.059(4) -0.013(2) 0.050(3) -0.009(2)
C16 0.089(4) 0.025(3) 0.056(4) -0.002(2) 0.059(3) -0.008(2)
C17 0.029(2) 0.023(2) 0.026(3) 0.002(2) 0.013(2) 0.0012(19)
C18 0.050(3) 0.024(3) 0.057(4) 0.003(2) 0.037(3) 0.004(2)
C19 0.057(3) 0.032(3) 0.048(3) 0.015(2) 0.040(3) 0.009(2)
C20 0.043(3) 0.026(3) 0.035(3) -0.005(2) 0.025(2) 0.000(2)
C21 0.078(4) 0.048(3) 0.029(3) 0.000(2) 0.025(3) 0.011(3)
C22 0.059(3) 0.041(3) 0.068(4) -0.011(3) 0.047(3) -0.016(3)
C23 0.056(3) 0.028(3) 0.051(3) -0.010(2) 0.034(3) 0.000(2)
C24 0.036(2) 0.018(2) 0.029(3) 0.003(2) 0.023(2) 0.0006(19)
C25 0.037(3) 0.038(3) 0.023(3) -0.003(2) 0.015(2) -0.005(2)
C26 0.034(3) 0.025(2) 0.036(3) -0.004(2) 0.014(2) -0.0106(19)
C27 0.030(2) 0.024(2) 0.020(3) 0.0000(19) 0.011(2) 0.0004(19)
C28 0.069(3) 0.036(3) 0.022(3) 0.001(2) 0.021(3) -0.023(2)
C29 0.063(3) 0.032(3) 0.028(3) -0.004(2) 0.015(3) -0.025(2)
C30 0.037(3) 0.022(2) 0.029(3) 0.003(2) 0.017(2) -0.0014(19)
C31 0.110(4) 0.053(3) 0.051(3) -0.012(3) 0.032(3) -0.001(3)
C32 0.094(4) 0.099(4) 0.066(4) -0.015(3) 0.015(3) 0.039(3)
C33 0.117(4) 0.117(4) 0.082(4) -0.016(3) 0.063(3) -0.040(3)
C34 0.030(2) 0.024(2) 0.023(3) -0.001(2) 0.015(2) -0.0014(19)
C35 0.027(2) 0.031(3) 0.027(3) 0.001(2) 0.009(2) -0.0018(19)
C36 0.040(3) 0.027(3) 0.033(3) 0.003(2) 0.020(2) -0.002(2)
C37 0.029(3) 0.030(3) 0.032(3) -0.008(2) 0.016(2) -0.001(2)
C38 0.020(2) 0.040(3) 0.042(3) 0.007(2) 0.004(2) 0.001(2)
C39 0.031(3) 0.033(3) 0.036(3) 0.014(2) 0.012(2) 0.002(2)
C40 0.033(3) 0.034(3) 0.041(3) -0.009(2) 0.020(2) -0.008(2)
C41 0.049(3) 0.042(3) 0.065(4) -0.009(3) 0.025(3) -0.010(2)
C42 0.030(3) 0.068(4) 0.089(5) 0.012(4) 0.013(3) 0.000(3)
C43 0.054(3) 0.082(4) 0.073(4) -0.019(3) 0.044(3) -0.025(3)
B3 0.022(2) 0.029(3) 0.023(3) -0.002(2) 0.012(2) 0.002(2)
B4 0.029(3) 0.022(3) 0.032(3) 0.005(2) 0.020(3) 0.001(2)
B5 0.032(3) 0.019(3) 0.025(3) 0.001(2) 0.017(3) -0.002(2)
B6 0.031(3) 0.024(3) 0.030(3) -0.005(2) 0.022(3) -0.007(2)
B7 0.032(3) 0.022(3) 0.026(3) -0.004(2) 0.015(2) -0.003(2)
B8 0.030(3) 0.023(3) 0.022(3) -0.002(2) 0.013(2) 0.003(2)
B9 0.033(3) 0.018(3) 0.032(3) 0.000(2) 0.018(3) 0.001(2)
B10 0.034(3) 0.023(3) 0.026(3) 0.004(2) 0.015(3) 0.001(2)
B11 0.025(3) 0.025(3) 0.023(3) -0.001(2) 0.011(2) -0.004(2)
B12 0.033(3) 0.017(3) 0.030(3) -0.004(2) 0.014(3) 0.002(2)

loop_
_atom_type_symbol
_atom_type_description
_atom_type_scat_dispersion_real
_atom_type_scat_dispersion_imag
_atom_type_scat_source
C C 0.0033 0.0016 'International Tables Vol C Tables 4.2.6.8 and 6.1.1.4'
H H 0.0000 0.0000 'International Tables Vol C Tables 4.2.6.8 and 6.1.1.4'
B B 0.0013 0.0007 'International Tables Vol C Tables 4.2.6.8 and 6.1.1.4'
O O 0.0106 0.0060 'International Tables Vol C Tables 4.2.6.8 and 6.1.1.4'

loop_
_geom_angle_atom_site_label_1
_geom_angle_atom_site_label_2
_geom_angle_atom_site_label_3
_geom_angle
_geom_angle_site_symmetry_1
_geom_angle_site_symmetry_3
_geom_angle_publ_flag
C2 C1 B3 61.9(2) . . ?
C2 C1 B4 111.8(3) . . ?
C2 C1 B5 111.1(3) . . ?
C2 C1 B6 61.1(2) . . ?
C3 C1 C2 115.6(3) . . ?
C3 C1 B3 112.5(3) . . ?
C3 C1 B4 120.3(3) . . ?
C3 C1 B5 123.3(3) . . ?
C3 C1 B6 116.7(3) . . ?
B4 C1 B3 62.8(3) . . ?
B4 C1 B6 116.9(3) . . ?
B5 C1 B3 116.7(3) . . ?
B5 C1 B4 64.8(3) . . ?
B5 C1 B6 62.7(3) . . ?
B6 C1 B3 115.9(3) . . ?
C1 C2 H2 119.3 . . ?
C1 C2 B3 63.4(2) . . ?
C1 C2 B6 63.8(3) . . ?
C1 C2 B7 113.1(3) . . ?
C1 C2 B8 112.3(3) . . ?
B3 C2 H2 115.7 . . ?
B6 C2 H2 114.5 . . ?
B6 C2 B3 119.4(3) . . ?
B7 C2 H2 118.2 . . ?
B7 C2 B3 115.7(3) . . ?
B7 C2 B6 63.2(3) . . ?
B7 C2 B8 63.0(3) . . ?
B8 C2 H2 118.6 . . ?
B8 C2 B3 62.0(3) . . ?
B8 C2 B6 116.7(3) . . ?
O1 C3 C1 123.4(4) . . ?
O1 C3 H3 118.3 . . ?
C1 C3 H3 118.3 . . ?
C5 C4 B6 119.2(4) . . ?
C9 C4 C5 116.2(4) . . ?
C9 C4 B6 124.3(4) . . ?
C4 C5 H5 119.2 . . ?
C6 C5 C4 121.5(4) . . ?
C6 C5 H5 119.2 . . ?
C5 C6 H6 119.1 . . ?
C5 C6 C7 121.8(4) . . ?
C7 C6 H6 119.1 . . ?
C6 C7 C10 123.2(4) . . ?
C8 C7 C6 116.4(4) . . ?
C8 C7 C10 120.4(4) . . ?
C7 C8 H8 119.1 . . ?
C9 C8 C7 121.8(4) . . ?
C9 C8 H8 119.1 . . ?
C4 C9 H9 118.9 . . ?
C8 C9 C4 122.3(4) . . ?
C8 C9 H9 118.9 . . ?
C11 C10 C7 112.6(4) . . ?
C11 C10 C12 108.1(4) . . ?
C11 C10 C13 109.1(4) . . ?
C12 C10 C7 109.9(4) . . ?
C12 C10 C13 108.6(4) . . ?
C13 C10 C7 108.5(4) . . ?
C10 C11 H11A 109.5 . . ?
C10 C11 H11B 109.5 . . ?
C10 C11 H11C 109.5 . . ?
H11A C11 H11B 109.5 . . ?
H11A C11 H11C 109.5 . . ?
H11B C11 H11C 109.5 . . ?
C10 C12 H12A 109.5 . . ?
C10 C12 H12B 109.5 . . ?
C10 C12 H12C 109.5 . . ?
H12A C12 H12B 109.5 . . ?
H12A C12 H12C 109.5 . . ?
H12B C12 H12C 109.5 . . ?
C10 C13 H13A 109.5 . . ?
C10 C13 H13B 109.5 . . ?
C10 C13 H13C 109.5 . . ?
H13A C13 H13B 109.5 . . ?
H13A C13 H13C 109.5 . . ?
H13B C13 H13C 109.5 . . ?
C15 C14 B5 117.8(4) . . ?
C19 C14 C15 117.1(4) . . ?
C19 C14 B5 124.7(4) . . ?
C14 C15 H15 119.1 . . ?
C14 C15 C16 121.9(4) . . ?
C16 C15 H15 119.1 . . ?
C15 C16 H16 119.2 . . ?
C15 C16 C17 121.7(4) . . ?
C17 C16 H16 119.2 . . ?
C16 C17 C20 120.3(4) . . ?
C18 C17 C16 115.4(4) . . ?
C18 C17 C20 124.2(4) . . ?
C17 C18 H18 119.1 . . ?
C17 C18 C19 121.8(4) . . ?
C19 C18 H18 119.1 . . ?
C14 C19 C18 122.0(4) . . ?
C14 C19 H19 119.0 . . ?
C18 C19 H19 119.0 . . ?
C17 C20 C21 107.8(3) . . ?
C17 C20 C22 111.1(4) . . ?
C17 C20 C23 111.7(4) . . ?
C21 C20 C23 108.4(4) . . ?
C22 C20 C21 109.1(4) . . ?
C22 C20 C23 108.7(4) . . ?
C20 C21 H21A 109.5 . . ?
C20 C21 H21B 109.5 . . ?
C20 C21 H21C 109.5 . . ?
H21A C21 H21B 109.5 . . ?
H21A C21 H21C 109.5 . . ?
H21B C21 H21C 109.5 . . ?
C20 C22 H22A 109.5 . . ?
C20 C22 H22B 109.5 . . ?
C20 C22 H22C 109.5 . . ?
H22A C22 H22B 109.5 . . ?
H22A C22 H22C 109.5 . . ?
H22B C22 H22C 109.5 . . ?
C20 C23 H23A 109.5 . . ?
C20 C23 H23B 109.5 . . ?
C20 C23 H23C 109.5 . . ?
H23A C23 H23B 109.5 . . ?
H23A C23 H23C 109.5 . . ?
H23B C23 H23C 109.5 . . ?
C25 C24 C29 116.3(4) . . ?
C25 C24 B4 126.3(4) . . ?
C29 C24 B4 117.3(4) . . ?
C24 C25 H25 119.0 . . ?
C24 C25 C26 121.9(4) . . ?
C26 C25 H25 119.0 . . ?
C25 C26 H26 118.7 . . ?
C27 C26 C25 122.5(4) . . ?
C27 C26 H26 118.7 . . ?
C26 C27 C28 115.7(4) . . ?
C26 C27 C30 123.9(4) . . ?
C28 C27 C30 120.3(4) . . ?
C27 C28 H28 119.3 . . ?
C29 C28 C27 121.4(4) . . ?
C29 C28 H28 119.3 . . ?
C24 C29 H29 118.9 . . ?
C28 C29 C24 122.1(4) . . ?
C28 C29 H29 118.9 . . ?
C31 C30 C27 111.8(4) . . ?
C31 C30 C32 109.8(4) . . ?
C32 C30 C27 107.9(4) . . ?
C33 C30 C27 113.5(4) . . ?
C33 C30 C31 108.1(5) . . ?
C33 C30 C32 105.6(5) . . ?
C30 C31 H31A 109.5 . . ?
C30 C31 H31B 109.5 . . ?
C30 C31 H31C 109.5 . . ?
H31A C31 H31B 109.5 . . ?
H31A C31 H31C 109.5 . . ?
H31B C31 H31C 109.5 . . ?
C30 C32 H32A 109.5 . . ?
C30 C32 H32B 109.5 . . ?
C30 C32 H32C 109.5 . . ?
H32A C32 H32B 109.5 . . ?
H32A C32 H32C 109.5 . . ?
H32B C32 H32C 109.5 . . ?
C30 C33 H33A 109.5 . . ?
C30 C33 H33B 109.5 . . ?
C30 C33 H33C 109.5 . . ?
H33A C33 H33B 109.5 . . ?
H33A C33 H33C 109.5 . . ?
H33B C33 H33C 109.5 . . ?
C35 C34 C39 116.2(4) . . ?
C35 C34 B3 123.9(4) . . ?
C39 C34 B3 119.7(4) . . ?
C34 C35 H35 119.1 . . ?
C36 C35 C34 121.7(4) . . ?
C36 C35 H35 119.1 . . ?
C35 C36 H36 118.9 . . ?
C35 C36 C37 122.2(4) . . ?
C37 C36 H36 118.9 . . ?
C36 C37 C38 116.4(4) . . ?
C36 C37 C40 120.8(4) . . ?
C38 C37 C40 122.8(4) . . ?
C37 C38 H38 119.6 . . ?
C39 C38 C37 120.7(4) . . ?
C39 C38 H38 119.6 . . ?
C34 C39 H39 118.7 . . ?
C38 C39 C34 122.7(4) . . ?
C38 C39 H39 118.7 . . ?
C37 C40 C41 109.2(4) . . ?
C42 C40 C37 112.8(4) . . ?
C42 C40 C41 108.2(4) . . ?
C42 C40 C43 108.6(4) . . ?
C43 C40 C37 109.5(4) . . ?
C43 C40 C41 108.4(4) . . ?
C40 C41 H41A 109.5 . . ?
C40 C41 H41B 109.5 . . ?
C40 C41 H41C 109.5 . . ?
H41A C41 H41B 109.5 . . ?
H41A C41 H41C 109.5 . . ?
H41B C41 H41C 109.5 . . ?
C40 C42 H42A 109.5 . . ?
C40 C42 H42B 109.5 . . ?
C40 C42 H42C 109.5 . . ?
H42A C42 H42B 109.5 . . ?
H42A C42 H42C 109.5 . . ?
H42B C42 H42C 109.5 . . ?
C40 C43 H43A 109.5 . . ?
C40 C43 H43B 109.5 . . ?
C40 C43 H43C 109.5 . . ?
H43A C43 H43B 109.5 . . ?
H43A C43 H43C 109.5 . . ?
H43B C43 H43C 109.5 . . ?
C1 B3 B4 57.4(2) . . ?
C1 B3 B8 102.0(3) . . ?
C2 B3 C1 54.7(2) . . ?
C2 B3 B4 101.6(3) . . ?
C2 B3 B8 57.8(2) . . ?
C2 B3 B9 102.2(3) . . ?
C34 B3 C1 123.4(3) . . ?
C34 B3 C2 120.4(4) . . ?
C34 B3 B4 127.0(4) . . ?
C34 B3 B8 121.4(4) . . ?
C34 B3 B9 129.7(4) . . ?
B8 B3 B4 107.5(3) . . ?
B9 B3 C1 102.0(3) . . ?
B9 B3 B4 59.9(3) . . ?
B9 B3 B8 60.0(3) . . ?
C1 B4 B3 59.8(2) . . ?
C1 B4 B5 57.5(2) . . ?
C1 B4 B9 102.6(3) . . ?
C1 B4 B10 101.8(3) . . ?
C24 B4 C1 122.0(3) . . ?
C24 B4 B3 124.3(3) . . ?
C24 B4 B5 116.5(3) . . ?
C24 B4 B9 129.3(4) . . ?
C24 B4 B10 124.3(4) . . ?
B3 B4 B5 108.2(3) . . ?
B9 B4 B3 58.3(3) . . ?
B9 B4 B5 106.8(3) . . ?
B9 B4 B10 59.4(3) . . ?
B10 B4 B3 106.2(3) . . ?
B10 B4 B5 59.2(2) . . ?
C1 B5 B4 57.7(2) . . ?
C1 B5 B6 60.0(2) . . ?
C1 B5 B10 101.9(3) . . ?
C1 B5 B11 103.1(3) . . ?
C14 B5 C1 123.5(3) . . ?
C14 B5 B4 119.5(4) . . ?
C14 B5 B6 121.6(3) . . ?
C14 B5 B10 125.0(4) . . ?
C14 B5 B11 126.0(3) . . ?
B6 B5 B4 108.8(3) . . ?
B10 B5 B4 59.1(2) . . ?
B10 B5 B6 106.7(3) . . ?
B11 B5 B4 107.1(3) . . ?
B11 B5 B6 58.8(3) . . ?
B11 B5 B10 59.5(3) . . ?
C1 B6 B5 57.3(2) . . ?
C1 B6 B7 101.5(3) . . ?
C1 B6 B11 101.9(3) . . ?
C2 B6 C1 55.0(2) . . ?
C2 B6 B5 101.9(3) . . ?
C2 B6 B7 57.4(2) . . ?
C2 B6 B11 102.1(3) . . ?
C4 B6 C1 125.0(3) . . ?
C4 B6 C2 121.8(4) . . ?
C4 B6 B5 126.6(4) . . ?
C4 B6 B7 121.5(4) . . ?
C4 B6 B11 128.0(3) . . ?
B7 B6 B5 106.9(3) . . ?
B11 B6 B5 59.8(3) . . ?
B11 B6 B7 59.7(3) . . ?
C2 B7 B6 59.4(2) . . ?
C2 B7 H7 125.5 . . ?
C2 B7 B8 58.9(2) . . ?
C2 B7 B11 103.6(3) . . ?
C2 B7 B12 104.1(3) . . ?
B6 B7 H7 120.2 . . ?
B8 B7 B6 110.2(3) . . ?
B8 B7 H7 120.5 . . ?
B11 B7 B6 59.6(3) . . ?
B11 B7 H7 122.8 . . ?
B11 B7 B8 108.7(3) . . ?
B12 B7 B6 109.2(3) . . ?
B12 B7 H7 122.1 . . ?
B12 B7 B8 60.1(3) . . ?
B12 B7 B11 60.6(3) . . ?
C2 B8 B3 60.2(2) . . ?
C2 B8 B7 58.1(2) . . ?
C2 B8 H8A 125.6 . . ?
C2 B8 B9 103.7(3) . . ?
C2 B8 B12 103.4(3) . . ?
B3 B8 H8A 119.9 . . ?
B7 B8 B3 110.1(3) . . ?
B7 B8 H8A 120.9 . . ?
B7 B8 B12 59.8(3) . . ?
B9 B8 B3 59.5(3) . . ?
B9 B8 B7 108.2(4) . . ?
B9 B8 H8A 122.9 . . ?
B9 B8 B12 60.3(3) . . ?
B12 B8 B3 109.0(4) . . ?
B12 B8 H8A 122.6 . . ?
B3 B9 B4 61.8(3) . . ?
B3 B9 B8 60.5(3) . . ?
B3 B9 H9A 120.0 . . ?
B3 B9 B10 109.9(3) . . ?
B3 B9 B12 109.5(3) . . ?
B4 B9 H9A 120.4 . . ?
B8 B9 B4 109.5(3) . . ?
B8 B9 H9A 121.7 . . ?
B8 B9 B10 107.5(3) . . ?
B8 B9 B12 60.0(3) . . ?
B10 B9 B4 60.6(3) . . ?
B10 B9 H9A 121.8 . . ?
B10 B9 B12 59.4(3) . . ?
B12 B9 B4 108.9(3) . . ?
B12 B9 H9A 121.6 . . ?
B4 B10 B5 61.7(3) . . ?
B4 B10 H10 120.5 . . ?
B5 B10 H10 120.8 . . ?
B9 B10 B4 60.0(3) . . ?
B9 B10 B5 109.3(3) . . ?
B9 B10 H10 121.5 . . ?
B9 B10 B11 108.6(3) . . ?
B11 B10 B4 109.5(3) . . ?
B11 B10 B5 59.9(3) . . ?
B11 B10 H10 121.3 . . ?
B12 B10 B4 109.2(3) . . ?
B12 B10 B5 109.1(3) . . ?
B12 B10 B9 60.3(3) . . ?
B12 B10 H10 121.1 . . ?
B12 B10 B11 60.5(3) . . ?
B5 B11 H11 120.7 . . ?
B6 B11 B5 61.4(3) . . ?
B6 B11 B7 60.7(3) . . ?
B6 B11 B10 109.6(3) . . ?
B6 B11 H11 120.1 . . ?
B6 B11 B12 109.3(3) . . ?
B7 B11 B5 108.9(3) . . ?
B7 B11 B10 107.0(3) . . ?
B7 B11 H11 122.0 . . ?
B7 B11 B12 59.6(3) . . ?
B10 B11 B5 60.6(3) . . ?
B10 B11 H11 122.0 . . ?
B10 B11 B12 59.2(3) . . ?
B12 B11 B5 108.6(3) . . ?
B12 B11 H11 121.8 . . ?
B7 B12 B8 60.0(3) . . ?
B7 B12 B9 107.9(3) . . ?
B7 B12 B11 59.8(3) . . ?
B7 B12 H12 121.9 . . ?
B8 B12 B9 59.7(3) . . ?
B8 B12 B11 108.0(3) . . ?
B8 B12 H12 121.9 . . ?
B9 B12 B11 108.5(3) . . ?
B9 B12 H12 121.6 . . ?
B10 B12 B7 108.1(3) . . ?
B10 B12 B8 108.0(3) . . ?
B10 B12 B9 60.3(3) . . ?
B10 B12 B11 60.3(3) . . ?
B10 B12 H12 121.5 . . ?
B11 B12 H12 121.5 . . ?

loop_
_geom_bond_atom_site_label_1
_geom_bond_atom_site_label_2
_geom_bond_distance
_geom_bond_site_symmetry_2
_geom_bond_publ_flag
O1 C3 1.191(5) . ?
C1 C2 1.618(5) . ?
C1 C3 1.519(5) . ?
C1 B3 1.773(6) . ?
C1 B4 1.728(6) . ?
C1 B5 1.723(6) . ?
C1 B6 1.773(6) . ?
C2 H2 1.1000 . ?
C2 B3 1.750(6) . ?
C2 B6 1.730(6) . ?
C2 B7 1.692(6) . ?
C2 B8 1.707(6) . ?
C3 H3 0.9300 . ?
C4 C5 1.396(5) . ?
C4 C9 1.389(5) . ?
C4 B6 1.557(6) . ?
C5 H5 0.9300 . ?
C5 C6 1.383(6) . ?
C6 H6 0.9300 . ?
C6 C7 1.393(6) . ?
C7 C8 1.390(5) . ?
C7 C10 1.537(6) . ?
C8 H8 0.9300 . ?
C8 C9 1.371(5) . ?
C9 H9 0.9300 . ?
C10 C11 1.513(6) . ?
C10 C12 1.521(6) . ?
C10 C13 1.532(6) . ?
C11 H11A 0.9600 . ?
C11 H11B 0.9600 . ?
C11 H11C 0.9600 . ?
C12 H12A 0.9600 . ?
C12 H12B 0.9600 . ?
C12 H12C 0.9600 . ?
C13 H13A 0.9600 . ?
C13 H13B 0.9600 . ?
C13 H13C 0.9600 . ?
C14 C15 1.370(6) . ?
C14 C19 1.352(5) . ?
C14 B5 1.593(6) . ?
C15 H15 0.9300 . ?
C15 C16 1.377(6) . ?
C16 H16 0.9300 . ?
C16 C17 1.393(6) . ?
C17 C18 1.383(6) . ?
C17 C20 1.515(6) . ?
C18 H18 0.9300 . ?
C18 C19 1.387(6) . ?
C19 H19 0.9300 . ?
C20 C21 1.535(6) . ?
C20 C22 1.526(6) . ?
C20 C23 1.540(5) . ?
C21 H21A 0.9600 . ?
C21 H21B 0.9600 . ?
C21 H21C 0.9600 . ?
C22 H22A 0.9600 . ?
C22 H22B 0.9600 . ?
C22 H22C 0.9600 . ?
C23 H23A 0.9600 . ?
C23 H23B 0.9600 . ?
C23 H23C 0.9600 . ?
C24 C25 1.355(5) . ?
C24 C29 1.387(6) . ?
C24 B4 1.588(6) . ?
C25 H25 0.9300 . ?
C25 C26 1.383(6) . ?
C26 H26 0.9300 . ?
C26 C27 1.372(6) . ?
C27 C28 1.387(5) . ?
C27 C30 1.528(6) . ?
C28 H28 0.9300 . ?
C28 C29 1.378(6) . ?
C29 H29 0.9300 . ?
C30 C31 1.508(6) . ?
C30 C32 1.513(6) . ?
C30 C33 1.494(7) . ?
C31 H31A 0.9600 . ?
C31 H31B 0.9600 . ?
C31 H31C 0.9600 . ?
C32 H32A 0.9600 . ?
C32 H32B 0.9600 . ?
C32 H32C 0.9600 . ?
C33 H33A 0.9600 . ?
C33 H33B 0.9600 . ?
C33 H33C 0.9600 . ?
C34 C35 1.385(5) . ?
C34 C39 1.386(5) . ?
C34 B3 1.570(6) . ?
C35 H35 0.9300 . ?
C35 C36 1.382(5) . ?
C36 H36 0.9300 . ?
C36 C37 1.387(5) . ?
C37 C38 1.399(6) . ?
C37 C40 1.534(6) . ?
C38 H38 0.9300 . ?
C38 C39 1.386(5) . ?
C39 H39 0.9300 . ?
C40 C41 1.543(6) . ?
C40 C42 1.522(6) . ?
C40 C43 1.526(7) . ?
C41 H41A 0.9600 . ?
C41 H41B 0.9600 . ?
C41 H41C 0.9600 . ?
C42 H42A 0.9600 . ?
C42 H42B 0.9600 . ?
C42 H42C 0.9600 . ?
C43 H43A 0.9600 . ?
C43 H43B 0.9600 . ?
C43 H43C 0.9600 . ?
B3 B4 1.826(7) . ?
B3 B8 1.780(7) . ?
B3 B9 1.762(6) . ?
B4 B5 1.850(6) . ?
B4 B9 1.792(6) . ?
B4 B10 1.802(6) . ?
B5 B6 1.820(7) . ?
B5 B10 1.805(6) . ?
B5 B11 1.793(6) . ?
B6 B7 1.793(6) . ?
B6 B11 1.774(6) . ?
B7 H7 1.1000 . ?
B7 B8 1.775(6) . ?
B7 B11 1.775(7) . ?
B7 B12 1.771(7) . ?
B8 H8A 1.1000 . ?
B8 B9 1.770(7) . ?
B8 B12 1.776(7) . ?
B9 H9A 1.1000 . ?
B9 B10 1.781(7) . ?
B9 B12 1.782(7) . ?
B10 H10 1.1000 . ?
B10 B11 1.786(6) . ?
B10 B12 1.765(7) . ?
B11 H11 1.1000 . ?
B11 B12 1.788(6) . ?
B12 H12 1.1000 . ?
